data_2006746
loop_
_publ_author_name
'Santiago Garc\'ia-Granda'
'Rafael Santiago-Garc\'ia'
'Angel Su\'arez-Sobrino'
'Luis Angel L\'opez'

_publ_section_title
;(5<i>R</i>/5<i>S</i>)-2,5-Diphenyl-7-[<i>trans</i>-(1<i>R</i>/1<i>S</i>,2<i>S</i>/2<i>R</i>)-2-phenylcyclohexyloxy]-2,3,5,8-tetrahydro-1<i>H</i>-1,2,4-triazolo[1,2-<i>a</i>]pyridazine-1,3-dione--Water
 (1/1): a Face-Selective Diels--Alder Reaction of 2-Alkoxy-1,3-butadiene
;
_journal_issue 12
_journal_name_full 'Acta Crystallographica Section C'
_journal_page_first 1941
_journal_page_last 1943
_journal_paper_doi 10.1107/S0108270197007853
_journal_volume 53
_journal_year 1997
_chemical_formula_moiety 'C30 H29 N3 O3, H2 O'
_chemical_formula_sum 'C30 H31 N3 O4'
_chemical_formula_weight 497.58
_chemical_melting_point 444.15
_chemical_name_systematic
;
(8R/8S)-8-Phenyl-6-[trans-(1R/1S,2S/2R)-2-phenylcyclohexoxy]-5,8-dihydro-2H-
[1,2,4]-triazolo-[1,2-a]-pyridazin-1,3-dione-water(1/1).
;
_space_group_IT_number 14
_symmetry_cell_setting monoclinic
_symmetry_space_group_name_Hall '-P 2ybc'
_symmetry_space_group_name_H-M 'P 1 21/c 1'
_audit_creation_method SHELXL
_cell_angle_alpha 90.00
_cell_angle_beta 107.16(2)
_cell_angle_gamma 90.00
_cell_formula_units_Z 4
_cell_length_a 13.972(6)
_cell_length_b 10.557(4)
_cell_length_c 18.596(14)
_cell_measurement_reflns_used 25
_cell_measurement_temperature 293(2)
_cell_measurement_theta_max 15
_cell_measurement_theta_min 10
_cell_volume 2621(2)
_diffrn_ambient_temperature 293(2)
_diffrn_measurement_device 'Nonius CAD4'
_diffrn_measurement_method \w--2\q
_diffrn_radiation_monochromator graphite
_diffrn_radiation_source 'fine-focus sealed tube'
_diffrn_radiation_type MoK\a
_diffrn_radiation_wavelength 0.71073
_diffrn_reflns_av_R_equivalents 0.0230
_diffrn_reflns_av_sigmaI/netI 0.1166
_diffrn_reflns_limit_h_max 15
_diffrn_reflns_limit_h_min -16
_diffrn_reflns_limit_k_max 12
_diffrn_reflns_limit_k_min 0
_diffrn_reflns_limit_l_max 22
_diffrn_reflns_limit_l_min 0
_diffrn_reflns_number 4769
_diffrn_reflns_theta_max 25
_diffrn_reflns_theta_min 1.53
_diffrn_standards_decay_% 4.19
_diffrn_standards_interval_count 200
_diffrn_standards_interval_time 60
_diffrn_standards_number 3
_exptl_absorpt_coefficient_mu 0.084
_exptl_absorpt_correction_type none
_exptl_crystal_colour colourless
_exptl_crystal_density_diffrn 1.261
_exptl_crystal_density_method 'not measured'
_exptl_crystal_description prismatic
_exptl_crystal_F_000 1056
_exptl_crystal_size_max 0.30
_exptl_crystal_size_mid 0.23
_exptl_crystal_size_min 0.20
_refine_diff_density_max 0.295
_refine_diff_density_min -0.298
_refine_ls_extinction_method none
_refine_ls_goodness_of_fit_all 1.011
_refine_ls_goodness_of_fit_obs 1.175
_refine_ls_hydrogen_treatment 'H atoms riding with a common U~iso~'
_refine_ls_matrix_type full
_refine_ls_number_parameters 425
_refine_ls_number_reflns 4610
_refine_ls_number_restraints 0
_refine_ls_restrained_S_all 1.012
_refine_ls_restrained_S_obs 1.175
_refine_ls_R_factor_all 0.1900
_refine_ls_R_factor_obs .0548
_refine_ls_shift/esd_max 0.001
_refine_ls_shift/esd_mean 0.001
_refine_ls_structure_factor_coef Fsqd
_refine_ls_weighting_details 'w = 1/[\s^2^(Fo^2^)+(0.0832P)^2^+0.2239P] where P=(Fo^2^+2Fc^2^)/3'
_refine_ls_weighting_scheme calc
_refine_ls_wR_factor_all 0.1855
_refine_ls_wR_factor_obs .1340
_reflns_number_observed 2023
_reflns_number_total 4611
_reflns_observed_criterion >2sigma(I)
_cod_data_source_file ab1480.cif
_cod_data_source_block lop175
_cod_depositor_comments
;
The following automatic conversions were performed:
'_symmetry_cell_setting' value 'Monoclinic' changed to 'monoclinic'
according to '/home/saulius/struct/CIF-dictionaries/cif_core.dic'
dictionary named 'cif_core.dic' version 2.4.1 from
2010-06-29.

'_geom_bond_publ_flag' value 'Yes' changed to 'yes' according
to '/home/saulius/struct/CIF-dictionaries/cif_core.dic' dictionary named
'cif_core.dic' version 2.4.1 from 2010-06-29 (9 times).

Automatic conversion script
Id: cif_fix_enum 1527 2010-12-29 10:47:43Z saulius 

The following automatic conversions were performed:

'_chemical_melting_point' value '171\%C' was changed to '444.15' - it
was converted from degrees Celsius(C) to Kelvins(K).

Automatic conversion script
Id: cif_fix_values 1646 2011-03-28 12:23:43Z adriana 

The following automatic conversions were performed:

'_chemical_melting_point' value '171\%C' was changed to '444.15' - it
was converted from degrees Celsius(C) to
Kelvins(K).

'_symmetry_cell_setting' value 'Monoclinic' changed to
'monoclinic' according to
/home/saulius/struct/CIF-dictionaries/cif_core.dic dictionary named
'cif_core.dic' version 2.4.1 from 2010-06-29.

'_geom_bond_publ_flag'
value 'Yes' changed to 'yes' according to
/home/saulius/struct/CIF-dictionaries/cif_core.dic dictionary named
'cif_core.dic' version 2.4.1 from 2010-06-29 (9
times).

'_geom_angle_publ_flag' value 'Yes' changed to 'yes'
according to /home/saulius/struct/CIF-dictionaries/cif_core.dic
dictionary named 'cif_core.dic' version 2.4.1 from 2010-06-29 (15
times).

'_geom_torsion_publ_flag' value 'Yes' changed to 'yes'
according to /home/saulius/struct/CIF-dictionaries/cif_core.dic
dictionary named 'cif_core.dic' version 2.4.1 from 2010-06-29 (11
times).

Automatic conversion script
Id: cif_fix_values 1715 2011-07-08 13:25:40Z adriana 

The following automatic conversions were performed:

'_refine_ls_weighting_scheme' value 'calc w =
1/[\s^2^(Fo^2^)+(0.0832P)^2^+0.2239P] where P=(Fo^2^+2Fc^2^)/3' was
changed to 'calc'. New tag '_refine_ls_weighting_details' was
created. The value of the new tag was set to 'w =
1/[\s^2^(Fo^2^)+(0.0832P)^2^+0.2239P] where P=(Fo^2^+2Fc^2^)/3'.

Automatic conversion script
Id: cif_fix_values 3143 2015-03-26 13:38:13Z robertas 
;
_cod_original_sg_symbol_H-M 'P 21/c'
_cod_database_code 2006746

loop_
_symmetry_equiv_pos_as_xyz
'x, y, z'
'-x, y+1/2, -z+1/2'
'-x, -y, -z'
'x, -y-1/2, z-1/2'

loop_
_atom_site_aniso_label
_atom_site_aniso_U_11
_atom_site_aniso_U_22
_atom_site_aniso_U_33
_atom_site_aniso_U_12
_atom_site_aniso_U_13
_atom_site_aniso_U_23
O(1) .051(2) .063(2) .058(2) .0039(13) .0153(14) .024(2)
O(2) .042(2) .090(2) .070(2) -.001(2) .0027(15) .031(2)
O(3) .047(2) .068(2) .0456(15) -.0174(14) .0141(13) -.0004(14)
N(1) .040(2) .049(2) .043(2) -.001(2) .0125(15) .010(2)
N(2) .038(2) .056(2) .048(2) .000(2) .0095(15) .016(2)
N(3) .038(2) .051(2) .045(2) -.003(2) .0155(14) .006(2)
C(1) .051(2) .053(3) .041(2) -.008(2) .013(2) .011(2)
C(2) .044(2) .048(2) .044(2) -.007(2) .013(2) .004(2)
C(3) .044(2) .046(2) .039(2) -.007(2) .017(2) -.003(2)
C(4) .040(2) .063(3) .045(2) -.009(2) .008(2) .004(2)
C(5) .045(2) .045(2) .048(2) .003(2) .019(2) .004(2)
C(6) .046(2) .051(3) .052(2) .000(2) .017(2) .006(2)
C(7) .057(3) .071(3) .041(2) -.027(2) .014(2) .007(2)
C(8) .075(3) .109(4) .049(3) -.034(3) .016(3) -.004(3)
C(9) .097(5) .154(7) .056(4) -.048(5) .016(3) -.008(5)
C(10) .160(7) .118(6) .072(5) -.083(6) .057(5) -.039(4)
C(11) .119(5) .068(4) .081(4) -.028(3) .049(4) -.023(3)
C(12) .084(3) .058(3) .060(3) -.014(3) .026(2) -.001(3)
C(13) .044(2) .053(3) .050(2) -.007(2) .015(2) .001(2)
C(14) .047(2) .043(2) .063(3) -.009(2) .013(2) -.004(2)
C(15) .055(3) .064(3) .108(4) -.006(2) .030(3) -.006(3)
C(16) .059(3) .064(3) .119(5) -.017(3) .034(3) -.002(3)
C(17) .069(3) .055(3) .111(4) -.009(3) .026(3) .009(3)
C(18) .056(3) .049(3) .078(3) -.003(2) .016(3) -.004(3)
C(19) .046(2) .048(3) .067(3) .001(2) .008(2) -.009(2)
C(20) .081(3) .070(4) .070(3) -.001(3) .018(3) -.015(3)
C(21) .096(4) .081(5) .099(5) .009(3) .019(4) -.038(4)
C(22) .075(4) .051(4) .144(6) .001(3) -.015(4) -.032(4)
C(23) .086(4) .052(4) .122(5) -.010(3) .005(4) .011(4)
C(24) .074(3) .055(3) .078(3) -.009(2) .009(3) .006(3)
C(25) .042(2) .050(3) .040(2) -.007(2) .017(2) -.004(2)
C(26) .054(3) .049(3) .054(3) -.002(2) .019(2) -.005(2)
C(27) .071(3) .055(3) .073(3) -.017(3) .022(3) .001(3)
C(28) .060(3) .075(4) .078(3) -.019(3) .025(3) .006(3)
C(29) .045(3) .091(4) .082(3) -.007(3) .027(2) .001(3)
C(30) .047(2) .062(3) .075(3) .001(2) .025(2) .003(3)
O(50) .36(2) .63(3) .64(3) .03(2) -.01(2) -.20(3)

loop_
_atom_site_label
_atom_site_fract_x
_atom_site_fract_y
_atom_site_fract_z
_atom_site_U_iso_or_equiv
_atom_site_thermal_displace_type
_atom_site_calc_flag
_atom_site_refinement_flags
_atom_site_occupancy
_atom_site_disorder_group
_atom_site_type_symbol
O(1) .5223(2) -.1332(3) .4633(2) .0574(8) Uani d . 1 . O
O(2) .3068(2) .0621(3) .2575(2) .0701(9) Uani d . 1 . O
O(3) .7572(2) .2171(3) .41490(14) .0533(7) Uani d . 1 . O
N(1) .5428(2) .0145(3) .3773(2) .0436(8) Uani d . 1 . N
N(2) .4736(2) .0889(3) .3233(2) .0481(8) Uani d . 1 . N
N(3) .3909(2) -.0603(3) .3623(2) .0440(8) Uani d . 1 . N
C(1) .5120(3) .1492(4) .2654(2) .0486(10) Uani d . 1 . C
H(1) .464(3) .220(4) .248(2) .081(3) Uiso d . 1 . H
C(2) .6139(3) .2032(4) .3055(2) .0453(10) Uani d . 1 . C
H(2) .638(3) .261(4) .274(2) .081(3) Uiso d . 1 . H
C(3) .6665(3) .1722(4) .3743(2) .0421(9) Uani d . 1 . C
C(4) .6298(3) .0838(4) .4227(2) .0505(10) Uani d . 1 . C
H(4A) .681(3) .025(4) .445(2) .081(3) Uiso d . 1 . H
H(4B) .614(3) .137(4) .462(3) .081(3) Uiso d . 1 . H
C(5) .4893(3) -.0675(4) .4077(2) .0447(9) Uani d . 1 . C
C(6) .3810(3) .0343(4) .3077(2) .0490(10) Uani d . 1 . C
C(7) .5122(3) .0588(4) .2021(2) .0565(12) Uani d . 1 . C
C(8) .4345(4) .0628(6) .1362(3) .078(2) Uani d . 1 . C
H(8) .380(3) .132(4) .131(3) .081(3) Uiso d . 1 . H
C(9) .4339(6) -.0191(8) .0780(3) .104(2) Uani d . 1 . C
H(9) .380(3) -.008(4) .035(3) .081(3) Uiso d . 1 . H
C(10) .5088(7) -.1029(8) .0862(4) .112(3) Uani d . 1 . C
H(10) .507(4) -.151(5) .051(3) .081(3) Uiso d . 1 . H
C(11) .5877(5) -.1097(5) .1510(3) .085(2) Uani d . 1 . C
H(11) .647(4) -.164(4) .157(3) .081(3) Uiso d . 1 . H
C(12) .5892(4) -.0282(4) .2095(3) .0664(13) Uani d . 1 . C
H(12) .646(3) -.032(4) .255(3) .081(3) Uiso d . 1 . H
C(13) .8249(3) .2721(4) .3776(2) .0491(10) Uani d . 1 . C
H(13) .795(3) .271(4) .325(2) .081(3) Uiso d . 1 . H
C(14) .9194(3) .1900(4) .3989(2) .0520(11) Uani d . 1 . C
H(14) .944(3) .193(4) .454(2) .081(3) Uiso d . 1 . H
C(15) 1.0004(4) .2520(5) .3695(3) .0740(14) Uani d . 1 . C
H(15A) .973(3) .259(4) .316(3) .081(3) Uiso d . 1 . H
H(15B) 1.059(3) .197(4) .386(2) .081(3) Uiso d . 1 . H
C(16) 1.0212(4) .3875(5) .3982(4) .079(2) Uani d . 1 . C
H(16A) 1.053(3) .383(4) .455(3) .081(3) Uiso d . 1 . H
H(16B) 1.071(3) .428(4) .373(2) .081(3) Uiso d . 1 . H
C(17) .9271(4) .4673(5) .3768(3) .0785(15) Uani d . 1 . C
H(17A) .904(3) .473(4) .322(3) .081(3) Uiso d . 1 . H
H(17B) .944(3) .565(5) .394(2) .081(3) Uiso d . 1 . H
C(18) .8457(4) .4077(4) .4043(3) .0620(12) Uani d . 1 . C
H(18A) .872(3) .409(4) .460(3) .081(3) Uiso d . 1 . H
H(18B) .782(3) .455(4) .385(2) .081(3) Uiso d . 1 . H
C(19) .8952(3) .0551(4) .3731(2) .0553(11) Uani d . 1 . C
C(20) .8816(4) .0191(5) .2998(3) .0744(14) Uani d . 1 . C
H(20) .893(3) .081(4) .263(2) .081(3) Uiso d . 1 . H
C(21) .8539(4) -.1034(7) .2753(4) .094(2) Uani d . 1 . C
H(21) .853(4) -.128(4) .229(3) .081(3) Uiso d . 1 . H
C(22) .8421(4) -.1925(6) .3252(5) .100(2) Uani d . 1 . C
H(22) .825(3) -.277(5) .304(3) .081(3) Uiso d . 1 . H
C(23) .8571(4) -.1593(5) .3980(4) .092(2) Uani d . 1 . C
H(23) .837(3) -.207(5) .436(3) .081(3) Uiso d . 1 . H
C(24) .8831(4) -.0369(5) .4222(3) .0720(14) Uani d . 1 . C
H(24) .892(3) -.013(4) .473(2) .081(3) Uiso d . 1 . H
C(25) .3083(3) -.1332(4) .3707(2) .0429(9) Uani d . 1 . C
C(26) .3201(3) -.2613(4) .3840(2) .0517(11) Uani d . 1 . C
H(26) .381(3) -.307(4) .389(2) .081(3) Uiso d . 1 . H
C(27) .2400(4) -.3308(5) .3925(3) .0660(13) Uani d . 1 . C
H(27) .247(3) -.414(4) .404(3) .081(3) Uiso d . 1 . H
C(28) .1497(4) -.2736(5) .3862(3) .0702(13) Uani d . 1 . C
H(28) .089(3) -.325(4) .392(2) .081(3) Uiso d . 1 . H
C(29) .1390(3) -.1473(6) .3736(3) .0709(14) Uani d . 1 . C
H(29) .076(3) -.102(4) .369(2) .081(3) Uiso d . 1 . H
C(30) .2186(3) -.0733(5) .3658(3) .0598(12) Uani d . 1 . C
H(30) .206(3) .022(4) .354(2) .081(3) Uiso d . 1 . H
O(50) .7246(15) .7286(19) .0306(12) .575(13) Uani d G 1 . O
H(50A) .719(4) .8196(17) .035(3) .081(3) Uiso d G 1 . H
H(50B) .697(4) .694(3) .068(3) .081(3) Uiso d G 1 . H

loop_
_atom_type_symbol
_atom_type_description
_atom_type_scat_dispersion_real
_atom_type_scat_dispersion_imag
_atom_type_scat_source
C C 0.0033 0.0016 'International Tables Vol C Tables 4.2.6.8 and 6.1.1.4'
H H 0.0000 0.0000 'International Tables Vol C Tables 4.2.6.8 and 6.1.1.4'
O O 0.0106 0.0060 'International Tables Vol C Tables 4.2.6.8 and 6.1.1.4'
N N 0.0061 0.0033 'International Tables Vol C Tables 4.2.6.8 and 6.1.1.4'

loop_
_geom_angle_atom_site_label_1
_geom_angle_atom_site_label_2
_geom_angle_atom_site_label_3
_geom_angle
_geom_angle_publ_flag
C(3) O(3) C(13) 120.6(3) ?
C(5) N(1) N(2) 107.7(3) yes
C(5) N(1) C(4) 122.8(3) ?
N(2) N(1) C(4) 114.4(3) yes
C(6) N(2) N(1) 108.8(3) yes
C(6) N(2) C(1) 123.4(3) ?
N(1) N(2) C(1) 116.0(3) yes
C(5) N(3) C(6) 110.4(3) yes
C(5) N(3) C(25) 126.1(3) yes
C(6) N(3) C(25) 123.4(3) yes
N(2) C(1) C(2) 107.1(3) yes
N(2) C(1) C(7) 112.2(3) ?
C(2) C(1) C(7) 113.8(3) ?
N(2) C(1) H(1) 102(2) ?
C(2) C(1) H(1) 109(2) ?
C(7) C(1) H(1) 112(2) ?
C(3) C(2) C(1) 124.1(4) yes
C(3) C(2) H(2) 123(2) ?
C(1) C(2) H(2) 112(2) ?
C(2) C(3) O(3) 128.1(3) yes
C(2) C(3) C(4) 123.5(3) yes
O(3) C(3) C(4) 108.3(3) yes
N(1) C(4) C(3) 110.0(3) yes
N(1) C(4) H(4A) 109(3) ?
C(3) C(4) H(4A) 109(3) ?
N(1) C(4) H(4B) 112(2) ?
C(3) C(4) H(4B) 106(2) ?
H(4A) C(4) H(4B) 110(4) ?
O(1) C(5) N(1) 126.5(3) ?
O(1) C(5) N(3) 127.4(3) ?
N(1) C(5) N(3) 106.1(3) yes
O(2) C(6) N(2) 127.2(4) ?
O(2) C(6) N(3) 127.6(4) ?
N(2) C(6) N(3) 105.2(3) yes
C(8) C(7) C(12) 119.6(5) ?
C(8) C(7) C(1) 119.3(5) ?
C(12) C(7) C(1) 121.1(4) ?
C(7) C(8) C(9) 119.8(6) ?
C(7) C(8) H(8) 118(3) ?
C(9) C(8) H(8) 122(3) ?
C(10) C(9) C(8) 119.9(6) ?
C(10) C(9) H(9) 126(3) ?
C(8) C(9) H(9) 114(3) ?
C(9) C(10) C(11) 122.1(6) ?
C(9) C(10) H(10) 118(4) ?
C(11) C(10) H(10) 120(4) ?
C(10) C(11) C(12) 118.6(6) ?
C(10) C(11) H(11) 124(3) ?
C(12) C(11) H(11) 117(3) ?
C(11) C(12) C(7) 120.1(5) ?
C(11) C(12) H(12) 118(3) ?
C(7) C(12) H(12) 122(3) ?
O(3) C(13) C(18) 108.2(3) ?
O(3) C(13) C(14) 106.5(3) ?
C(18) C(13) C(14) 112.5(3) ?
O(3) C(13) H(13) 110(3) ?
C(18) C(13) H(13) 110(3) ?
C(14) C(13) H(13) 110(3) ?
C(19) C(14) C(13) 110.9(3) ?
C(19) C(14) C(15) 114.0(4) ?
C(13) C(14) C(15) 109.6(4) ?
C(19) C(14) H(14) 110(3) ?
C(13) C(14) H(14) 105(3) ?
C(15) C(14) H(14) 107(3) ?
C(16) C(15) C(14) 111.0(4) ?
C(16) C(15) H(15A) 106(3) ?
C(14) C(15) H(15A) 107(3) ?
C(16) C(15) H(15B) 113(3) ?
C(14) C(15) H(15B) 106(2) ?
H(15A) C(15) H(15B) 114(4) ?
C(17) C(16) C(15) 111.6(4) ?
C(17) C(16) H(16A) 112(3) ?
C(15) C(16) H(16A) 107(3) ?
C(17) C(16) H(16B) 107(2) ?
C(15) C(16) H(16B) 108(2) ?
H(16A) C(16) H(16B) 110(3) ?
C(16) C(17) C(18) 111.2(4) ?
C(16) C(17) H(17A) 108(3) ?
C(18) C(17) H(17A) 109(3) ?
C(16) C(17) H(17B) 111(2) ?
C(18) C(17) H(17B) 114(2) ?
H(17A) C(17) H(17B) 102(4) ?
C(13) C(18) C(17) 111.8(4) ?
C(13) C(18) H(18A) 110(3) ?
C(17) C(18) H(18A) 105(2) ?
C(13) C(18) H(18B) 107(2) ?
C(17) C(18) H(18B) 111(2) ?
H(18A) C(18) H(18B) 113(4) ?
C(20) C(19) C(24) 117.0(4) ?
C(20) C(19) C(14) 122.0(4) ?
C(24) C(19) C(14) 121.0(4) ?
C(19) C(20) C(21) 121.9(6) ?
C(19) C(20) H(20) 120(3) ?
C(21) C(20) H(20) 118(3) ?
C(22) C(21) C(20) 119.8(6) ?
C(22) C(21) H(21) 119(3) ?
C(20) C(21) H(21) 120(3) ?
C(23) C(22) C(21) 119.2(6) ?
C(23) C(22) H(22) 126(3) ?
C(21) C(22) H(22) 115(3) ?
C(22) C(23) C(24) 121.1(6) ?
C(22) C(23) H(23) 127(3) ?
C(24) C(23) H(23) 110(3) ?
C(19) C(24) C(23) 121.0(5) ?
C(19) C(24) H(24) 118(3) ?
C(23) C(24) H(24) 121(3) ?
C(26) C(25) C(30) 121.3(4) ?
C(26) C(25) N(3) 119.3(3) ?
C(30) C(25) N(3) 119.4(4) ?
C(25) C(26) C(27) 118.9(4) ?
C(25) C(26) H(26) 124(3) ?
C(27) C(26) H(26) 117(3) ?
C(28) C(27) C(26) 120.7(5) ?
C(28) C(27) H(27) 119(3) ?
C(26) C(27) H(27) 121(3) ?
C(29) C(28) C(27) 120.0(5) ?
C(29) C(28) H(28) 119(2) ?
C(27) C(28) H(28) 121(2) ?
C(28) C(29) C(30) 121.1(5) ?
C(28) C(29) H(29) 123(3) ?
C(30) C(29) H(29) 116(3) ?
C(25) C(30) C(29) 118.1(4) ?
C(25) C(30) H(30) 124(2) ?
C(29) C(30) H(30) 118(2) ?
H(50A) O(50) H(50B) 105.5 ?

loop_
_geom_bond_atom_site_label_1
_geom_bond_atom_site_label_2
_geom_bond_site_symmetry_2
_geom_bond_distance
_geom_bond_publ_flag
O(1) C(5) . 1.216(4) ?
O(2) C(6) . 1.209(4) ?
O(3) C(3) . 1.355(4) ?
O(3) C(13) . 1.449(4) ?
N(1) C(5) . 1.370(4) ?
N(1) N(2) . 1.410(4) yes
N(1) C(4) . 1.456(5) yes
N(2) C(6) . 1.367(5) ?
N(2) C(1) . 1.481(5) yes
N(3) C(5) . 1.386(4) yes
N(3) C(6) . 1.401(5) yes
N(3) C(25) . 1.434(4) yes
C(1) C(2) . 1.511(5) yes
C(1) C(7) . 1.517(6) ?
C(1) H(1) . .99(4) ?
C(2) C(3) . 1.315(5) yes
C(2) H(2) . .98(4) ?
C(3) C(4) . 1.489(5) yes
C(4) H(4A) . .95(4) ?
C(4) H(4B) . 1.00(4) ?
C(7) C(8) . 1.377(6) ?
C(7) C(12) . 1.390(6) ?
C(8) C(9) . 1.383(8) ?
C(8) H(8) . 1.04(4) ?
C(9) C(10) . 1.344(10) ?
C(9) H(9) . .93(5) ?
C(10) C(11) . 1.374(10) ?
C(10) H(10) . .83(5) ?
C(11) C(12) . 1.384(7) ?
C(11) H(11) . .98(4) ?
C(12) H(12) . .98(4) ?
C(13) C(18) . 1.515(6) ?
C(13) C(14) . 1.532(6) ?
C(13) H(13) . .95(4) ?
C(14) C(19) . 1.509(5) ?
C(14) C(15) . 1.540(6) ?
C(14) H(14) . .97(4) ?
C(15) C(16) . 1.525(7) ?
C(15) H(15A) . .96(4) ?
C(15) H(15B) . .98(4) ?
C(16) C(17) . 1.513(7) ?
C(16) H(16A) . 1.02(4) ?
C(16) H(16B) . 1.04(4) ?
C(17) C(18) . 1.515(6) ?
C(17) H(17A) . .98(4) ?
C(17) H(17B) . 1.08(5) ?
C(18) H(18A) . 1.00(4) ?
C(18) H(18B) . .99(4) ?
C(19) C(20) . 1.373(6) ?
C(19) C(24) . 1.377(6) ?
C(20) C(21) . 1.387(7) ?
C(20) H(20) . 1.00(4) ?
C(21) C(22) . 1.366(9) ?
C(21) H(21) . .90(5) ?
C(22) C(23) . 1.353(9) ?
C(22) H(22) . .97(5) ?
C(23) C(24) . 1.381(7) ?
C(23) H(23) . .98(4) ?
C(24) H(24) . .95(4) ?
C(25) C(26) . 1.377(5) ?
C(25) C(30) . 1.383(5) ?
C(26) C(27) . 1.385(6) ?
C(26) H(26) . .96(4) ?
C(27) C(28) . 1.373(7) ?
C(27) H(27) . .91(4) ?
C(28) C(29) . 1.355(7) ?
C(28) H(28) . 1.04(4) ?
C(29) C(30) . 1.401(6) ?
C(29) H(29) . .98(4) ?
C(30) H(30) . 1.04(4) ?
O(50) H(50A) . .97 ?
O(50) H(50B) . .96 ?

loop_
_geom_torsion_atom_site_label_1
_geom_torsion_atom_site_label_2
_geom_torsion_atom_site_label_3
_geom_torsion_atom_site_label_4
_geom_torsion
_geom_torsion_publ_flag
C(5) N(1) N(2) C(6) -14.2(4) yes
C(4) N(1) N(2) C(6) -154.4(3) ?
C(5) N(1) N(2) C(1) -158.6(3) ?
C(4) N(1) N(2) C(1) 61.2(4) yes
C(6) N(2) C(1) C(2) 177.3(3) ?
N(1) N(2) C(1) C(2) -43.9(4) yes
C(6) N(2) C(1) C(7) -57.1(5) ?
N(1) N(2) C(1) C(7) 81.6(4) ?
N(2) C(1) C(2) C(3) 15.8(5) yes
C(7) C(1) C(2) C(3) -108.8(4) ?
C(1) C(2) C(3) O(3) -178.8(4) ?
C(1) C(2) C(3) C(4) -2.9(6) yes
C(13) O(3) C(3) C(2) -23.0(6) ?
C(13) O(3) C(3) C(4) 160.5(3) ?
C(5) N(1) C(4) C(3) -175.6(3) ?
N(2) N(1) C(4) C(3) -42.1(4) yes
C(2) C(3) C(4) N(1) 14.6(6) yes
O(3) C(3) C(4) N(1) -168.7(3) ?
N(2) N(1) C(5) O(1) -168.5(4) ?
C(4) N(1) C(5) O(1) -32.4(6) ?
N(2) N(1) C(5) N(3) 11.7(4) yes
C(4) N(1) C(5) N(3) 147.8(3) ?
C(6) N(3) C(5) O(1) 174.8(4) ?
C(25) N(3) C(5) O(1) -2.3(6) ?
C(6) N(3) C(5) N(1) -5.4(4) yes
C(25) N(3) C(5) N(1) 177.5(3) ?
N(1) N(2) C(6) O(2) -169.6(4) ?
C(1) N(2) C(6) O(2) -28.3(6) ?
N(1) N(2) C(6) N(3) 10.4(4) yes
C(1) N(2) C(6) N(3) 151.7(3) ?
C(5) N(3) C(6) O(2) 176.8(4) ?
C(25) N(3) C(6) O(2) -6.0(6) ?
C(5) N(3) C(6) N(2) -3.2(4) yes
C(25) N(3) C(6) N(2) 174.0(3) ?
N(2) C(1) C(7) C(8) 98.3(4) ?
C(2) C(1) C(7) C(8) -140.0(4) ?
N(2) C(1) C(7) C(12) -81.6(4) ?
C(2) C(1) C(7) C(12) 40.2(5) ?
C(12) C(7) C(8) C(9) -0.2(7) ?
C(1) C(7) C(8) C(9) 179.9(4) ?
C(7) C(8) C(9) C(10) 0.4(9) ?
C(8) C(9) C(10) C(11) -0.6(10) ?
C(9) C(10) C(11) C(12) 0.6(9) ?
C(10) C(11) C(12) C(7) -0.4(7) ?
C(8) C(7) C(12) C(11) 0.2(6) ?
C(1) C(7) C(12) C(11) -180.0(4) ?
C(3) O(3) C(13) C(18) 120.2(4) ?
C(3) O(3) C(13) C(14) -118.6(4) ?
O(3) C(13) C(14) C(19) 60.2(4) ?
C(18) C(13) C(14) C(19) 178.5(4) ?
O(3) C(13) C(14) C(15) -173.0(3) ?
C(18) C(13) C(14) C(15) -54.7(5) ?
C(19) C(14) C(15) C(16) -179.7(4) ?
C(13) C(14) C(15) C(16) 55.3(6) ?
C(14) C(15) C(16) C(17) -56.8(7) ?
C(15) C(16) C(17) C(18) 55.6(7) ?
O(3) C(13) C(18) C(17) 172.0(4) ?
C(14) C(13) C(18) C(17) 54.6(5) ?
C(16) C(17) C(18) C(13) -54.2(6) ?
C(13) C(14) C(19) C(20) 79.5(5) ?
C(15) C(14) C(19) C(20) -44.8(6) ?
C(13) C(14) C(19) C(24) -98.8(4) ?
C(15) C(14) C(19) C(24) 136.9(5) ?
C(24) C(19) C(20) C(21) 1.9(7) ?
C(14) C(19) C(20) C(21) -176.4(4) ?
C(19) C(20) C(21) C(22) -1.7(8) ?
C(20) C(21) C(22) C(23) 0.3(9) ?
C(21) C(22) C(23) C(24) 0.7(9) ?
C(20) C(19) C(24) C(23) -0.8(7) ?
C(14) C(19) C(24) C(23) 177.5(4) ?
C(22) C(23) C(24) C(19) -0.5(8) ?
C(5) N(3) C(25) C(26) -45.2(5) ?
C(6) N(3) C(25) C(26) 138.1(4) ?
C(5) N(3) C(25) C(30) 134.4(4) ?
C(6) N(3) C(25) C(30) -42.3(5) ?
C(30) C(25) C(26) C(27) 0.0(6) ?
N(3) C(25) C(26) C(27) 179.6(4) ?
C(25) C(26) C(27) C(28) 1.4(7) ?
C(26) C(27) C(28) C(29) -1.9(8) ?
C(27) C(28) C(29) C(30) 0.9(8) ?
C(26) C(25) C(30) C(29) -1.0(6) ?
N(3) C(25) C(30) C(29) 179.5(4) ?
C(28) C(29) C(30) C(25) 0.5(7) ?
